data_7101690
loop_
_publ_author_name
'Garc\'ia, Felipe'
'Hopkins, Alexander D'
'Kowenicki, Richard A'
'McPartlin, Mary'
'Silvia, Jared S'
'Rawson, Jeremy M'
'Rogers, Michael C'
'Wright, Dominic S'

_publ_section_title
;
 Pyridyl 'ring-flipping' in the dimers [Me2E(2-py)]2 (E=B, Al, Ga;
 2-py=2-pyridyl).
;
_journal_issue 6
_journal_name_full 'Chemical communications (Cambridge, England)'
_journal_page_first 586
_journal_page_last 588
_journal_paper_doi 10.1039/b613748b
_journal_year 2007
_chemical_formula_sum 'C14 H20 Ga2 N2'
_chemical_formula_weight 355.76
_chemical_name_systematic
;
?
;
_space_group_IT_number 15
_symmetry_cell_setting monoclinic
_symmetry_space_group_name_Hall '-C 2yc'
_symmetry_space_group_name_H-M 'C 1 2/c 1'
_atom_sites_solution_hydrogens geom
_atom_sites_solution_primary direct
_atom_sites_solution_secondary difmap
_audit_creation_method SHELXL-97
_cell_angle_alpha 90.00
_cell_angle_beta 112.21(3)
_cell_angle_gamma 90.00
_cell_formula_units_Z 8
_cell_length_a 14.016(3)
_cell_length_b 16.479(3)
_cell_length_c 14.743(3)
_cell_measurement_reflns_used 23909
_cell_measurement_temperature 180(2)
_cell_measurement_theta_max 20.39
_cell_measurement_theta_min 1.02
_cell_volume 3152.4(11)
_computing_cell_refinement 'HKL Scalepack (Otwinowski & Minor 1997)'
_computing_data_collection 'Collect (Nonius B.V. 1998)'
_computing_data_reduction
;
HKL Denzo and Scalepack (Otwinowski & Minor 1997)
;
_computing_publication_material 'SHELXL-97 (Sheldrick 1997)'
_computing_structure_refinement 'SHELXL-97 (Sheldrick 1997)'
_computing_structure_solution 'SIR-92 (Altomare et al. 1994)'
_diffrn_ambient_temperature 180(2)
_diffrn_measured_fraction_theta_full 0.994
_diffrn_measured_fraction_theta_max 0.994
_diffrn_measurement_method 'Thin slice \w and \f scans'
_diffrn_radiation_monochromator graphite
_diffrn_radiation_source 'fine-focus sealed tube'
_diffrn_radiation_type MoK\a
_diffrn_radiation_wavelength 0.71073
_diffrn_reflns_av_R_equivalents 0.0633
_diffrn_reflns_av_sigmaI/netI 0.0342
_diffrn_reflns_limit_h_max 13
_diffrn_reflns_limit_h_min -13
_diffrn_reflns_limit_k_max 15
_diffrn_reflns_limit_k_min -16
_diffrn_reflns_limit_l_max 14
_diffrn_reflns_limit_l_min -14
_diffrn_reflns_number 9210
_diffrn_reflns_theta_full 20.39
_diffrn_reflns_theta_max 20.39
_diffrn_reflns_theta_min 3.83
_diffrn_standards_number 0
_exptl_absorpt_coefficient_mu 3.404
_exptl_absorpt_correction_T_max 0.915
_exptl_absorpt_correction_T_min 0.703
_exptl_absorpt_correction_type multi-scan
_exptl_absorpt_process_details
;
multi-scan from symmetry-related measurements
Sortav (Blessing 1995)
;
_exptl_crystal_density_diffrn 1.499
_exptl_crystal_density_method 'not measured'
_exptl_crystal_F_000 1440
_exptl_crystal_size_max 0.16
_exptl_crystal_size_mid 0.12
_exptl_crystal_size_min 0.12
_refine_diff_density_max 1.239
_refine_diff_density_min -0.314
_refine_diff_density_rms 0.093
_refine_ls_extinction_method none
_refine_ls_goodness_of_fit_ref 1.367
_refine_ls_hydrogen_treatment constr
_refine_ls_matrix_type full
_refine_ls_number_parameters 165
_refine_ls_number_reflns 1553
_refine_ls_number_restraints 0
_refine_ls_restrained_S_all 1.367
_refine_ls_R_factor_all 0.0540
_refine_ls_R_factor_gt 0.0462
_refine_ls_shift/su_max 0.000
_refine_ls_shift/su_mean 0.000
_refine_ls_structure_factor_coef Fsqd
_refine_ls_weighting_details 'calc w=1/[\s^2^(Fo^2^)+(0.0590P)^2^+3.0330P] where P=(Fo^2^+2Fc^2^)/3'
_refine_ls_weighting_scheme calc
_refine_ls_wR_factor_gt 0.1178
_refine_ls_wR_factor_ref 0.1226
_reflns_number_gt 1331
_reflns_number_total 1553
_reflns_threshold_expression >2sigma(I)
_cod_data_source_file b613748b.txt
_cod_data_source_block mw0530
_cod_depositor_comments
;
The following automatic conversions were performed:
'_symmetry_cell_setting' value 'Monoclinic' changed to 'monoclinic'
according to '/home/saulius/struct/CIF-dictionaries/cif_core.dic'
dictionary named 'cif_core.dic' version 2.4.1 from 2010-06-29.

Automatic conversion script
Id: cif_fix_enum 1527 2010-12-29 10:47:43Z saulius 
;
_cod_original_sg_symbol_H-M C2/c
_cod_database_code 7101690

loop_
_symmetry_equiv_pos_as_xyz
'x, y, z'
'-x, y, -z+1/2'
'x+1/2, y+1/2, z'
'-x+1/2, y+1/2, -z+1/2'
'-x, -y, -z'
'x, -y, z-1/2'
'-x+1/2, -y+1/2, -z'
'x+1/2, -y+1/2, z-1/2'

loop_
_atom_site_label
_atom_site_type_symbol
_atom_site_fract_x
_atom_site_fract_y
_atom_site_fract_z
_atom_site_U_iso_or_equiv
_atom_site_adp_type
_atom_site_occupancy
_atom_site_symmetry_multiplicity
_atom_site_calc_flag
_atom_site_refinement_flags
_atom_site_disorder_assembly
_atom_site_disorder_group
Ga1 Ga 0.03635(5) 0.15634(4) 0.07352(4) 0.0359(4) Uani 1 1 d . . .
Ga2 Ga 0.02961(5) 0.34555(4) -0.04347(5) 0.0391(4) Uani 1 1 d . . .
N1 N 0.0803(4) 0.1696(3) -0.0418(4) 0.0351(14) Uani 0.50 1 d P A 1
C1 C 0.0833(4) 0.2429(3) -0.0830(3) 0.0392(14) Uani 0.50 1 d P A 1
N1' N 0.0833(4) 0.2429(3) -0.0830(3) 0.0392(14) Uani 0.50 1 d P A 2
C1' C 0.0803(4) 0.1696(3) -0.0418(4) 0.0351(14) Uani 0.50 1 d P A 2
C2 C 0.1171(5) 0.2466(5) -0.1584(5) 0.0547(18) Uani 1 1 d . . .
H2 H 0.1210 0.2970 -0.1853 0.066 Uiso 1 1 calc R A 1
C3 C 0.1456(6) 0.1786(6) -0.1964(5) 0.064(2) Uani 1 1 d . A .
H3 H 0.1669 0.1825 -0.2488 0.077 Uiso 1 1 calc R . .
C4 C 0.1418(5) 0.1056(5) -0.1552(5) 0.066(2) Uani 1 1 d . . .
H4 H 0.1613 0.0586 -0.1786 0.080 Uiso 1 1 calc R A .
C5 C 0.1089(5) 0.1018(4) -0.0785(5) 0.0515(18) Uani 1 1 d . A .
H5 H 0.1061 0.0517 -0.0508 0.062 Uiso 1 1 calc R B 1
N2 N 0.0792(4) 0.3350(3) 0.1036(4) 0.0343(14) Uani 0.50 1 d P A 1
C6 C 0.0834(4) 0.2613(3) 0.1491(4) 0.0344(13) Uani 0.50 1 d P A 1
N2' N 0.0834(4) 0.2613(3) 0.1491(4) 0.0344(13) Uani 0.50 1 d P A 2
C6' C 0.0792(4) 0.3350(3) 0.1036(4) 0.0343(14) Uani 0.50 1 d P A 2
C7 C 0.1170(4) 0.2598(4) 0.2493(4) 0.0430(17) Uani 1 1 d . . .
H7 H 0.1211 0.2101 0.2806 0.052 Uiso 1 1 calc R A 1
C8 C 0.1445(5) 0.3284(6) 0.3047(5) 0.057(2) Uani 1 1 d . A .
H8 H 0.1662 0.3254 0.3725 0.068 Uiso 1 1 calc R . .
C9 C 0.1402(5) 0.4013(5) 0.2601(6) 0.063(2) Uani 1 1 d . . .
H9 H 0.1587 0.4489 0.2965 0.075 Uiso 1 1 calc R A .
C10 C 0.1081(4) 0.4025(4) 0.1611(5) 0.0457(16) Uani 1 1 d . A .
H10 H 0.1057 0.4523 0.1306 0.055 Uiso 1 1 calc R C 1
C11 C 0.1206(6) 0.0673(4) 0.1571(5) 0.062(2) Uani 1 1 d . A .
H11A H 0.1924 0.0798 0.1762 0.094 Uiso 1 1 calc R . .
H11B H 0.1055 0.0173 0.1209 0.094 Uiso 1 1 calc R . .
H11C H 0.1043 0.0617 0.2145 0.094 Uiso 1 1 calc R . .
C12 C -0.1159(6) 0.1443(4) 0.0250(5) 0.0528(19) Uani 1 1 d . A .
H12A H -0.1481 0.1906 -0.0142 0.079 Uiso 1 1 calc R . .
H12B H -0.1370 0.1405 0.0797 0.079 Uiso 1 1 calc R . .
H12C H -0.1362 0.0960 -0.0140 0.079 Uiso 1 1 calc R . .
C21 C 0.1021(5) 0.4380(4) -0.0754(5) 0.0595(19) Uani 1 1 d . A .
H21A H 0.1752 0.4304 -0.0438 0.089 Uiso 1 1 calc R . .
H21B H 0.0827 0.4876 -0.0528 0.089 Uiso 1 1 calc R . .
H21C H 0.0835 0.4407 -0.1451 0.089 Uiso 1 1 calc R . .
C22 C -0.1223(6) 0.3487(4) -0.0999(5) 0.0522(19) Uani 1 1 d . A .
H22A H -0.1491 0.3011 -0.0803 0.078 Uiso 1 1 calc R . .
H22B H -0.1460 0.3503 -0.1701 0.078 Uiso 1 1 calc R . .
H22C H -0.1459 0.3961 -0.0769 0.078 Uiso 1 1 calc R . .

loop_
_atom_site_aniso_label
_atom_site_aniso_U_11
_atom_site_aniso_U_22
_atom_site_aniso_U_33
_atom_site_aniso_U_23
_atom_site_aniso_U_13
_atom_site_aniso_U_12
Ga1 0.0412(6) 0.0325(5) 0.0339(5) 0.0026(3) 0.0141(4) -0.0011(3)
Ga2 0.0405(6) 0.0381(6) 0.0405(5) 0.0107(3) 0.0172(4) 0.0055(3)
N1 0.031(3) 0.040(4) 0.034(3) -0.004(3) 0.011(3) 0.004(3)
C1 0.033(3) 0.055(4) 0.031(3) -0.002(3) 0.014(3) 0.006(3)
N1' 0.033(3) 0.055(4) 0.031(3) -0.002(3) 0.014(3) 0.006(3)
C1' 0.031(3) 0.040(4) 0.034(3) -0.004(3) 0.011(3) 0.004(3)
C2 0.054(5) 0.073(5) 0.046(4) 0.007(4) 0.029(4) 0.004(4)
C3 0.050(5) 0.108(7) 0.040(4) -0.006(5) 0.025(4) 0.001(5)
C4 0.044(4) 0.095(7) 0.061(5) -0.041(5) 0.021(4) 0.006(4)
C5 0.047(4) 0.049(5) 0.060(4) -0.021(4) 0.022(3) -0.002(4)
N2 0.031(3) 0.039(4) 0.033(3) -0.004(3) 0.013(3) 0.003(3)
C6 0.028(3) 0.045(4) 0.033(3) 0.002(3) 0.016(2) 0.000(3)
N2' 0.028(3) 0.045(4) 0.033(3) 0.002(3) 0.016(2) 0.000(3)
C6' 0.031(3) 0.039(4) 0.033(3) -0.004(3) 0.013(3) 0.003(3)
C7 0.036(4) 0.066(5) 0.029(4) 0.004(3) 0.014(3) 0.001(3)
C8 0.034(4) 0.105(7) 0.032(4) -0.027(5) 0.014(3) -0.004(4)
C9 0.038(4) 0.077(6) 0.074(6) -0.048(5) 0.023(4) -0.008(4)
C10 0.035(4) 0.036(4) 0.067(5) -0.014(4) 0.020(3) 0.000(3)
C11 0.074(5) 0.045(4) 0.059(4) 0.011(3) 0.014(4) 0.008(4)
C12 0.054(5) 0.049(4) 0.057(4) -0.008(3) 0.022(4) -0.010(3)
C21 0.056(5) 0.056(5) 0.068(4) 0.023(4) 0.026(4) 0.000(4)
C22 0.052(5) 0.050(5) 0.053(4) 0.005(3) 0.018(4) 0.006(3)

loop_
_atom_type_symbol
_atom_type_description
_atom_type_scat_dispersion_real
_atom_type_scat_dispersion_imag
_atom_type_scat_source
C C 0.0033 0.0016 'International Tables Vol C Tables 4.2.6.8 and 6.1.1.4'
H H 0.0000 0.0000 'International Tables Vol C Tables 4.2.6.8 and 6.1.1.4'
N N 0.0061 0.0033 'International Tables Vol C Tables 4.2.6.8 and 6.1.1.4'
Ga Ga 0.2307 1.6083 'International Tables Vol C Tables 4.2.6.8 and 6.1.1.4'

loop_
_geom_angle_atom_site_label_1
_geom_angle_atom_site_label_2
_geom_angle_atom_site_label_3
_geom_angle
C12 Ga1 C11 117.0(3)
C12 Ga1 N1 109.5(3)
C11 Ga1 N1 107.6(3)
C12 Ga1 C6 111.4(2)
C11 Ga1 C6 107.2(3)
N1 Ga1 C6 103.3(2)
C22 Ga2 C21 116.6(3)
C22 Ga2 C1 111.1(2)
C21 Ga2 C1 107.1(3)
C22 Ga2 N2 109.5(3)
C21 Ga2 N2 108.8(3)
C1 Ga2 N2 102.9(2)
C5 N1 C1 119.0(5)
C5 N1 Ga1 118.2(4)
C1 N1 Ga1 122.8(4)
C2 C1 N1 118.9(5)
C2 C1 Ga2 118.6(5)
N1 C1 Ga2 122.3(4)
C1 C2 C3 122.5(7)
C4 C3 C2 118.2(6)
C3 C4 C5 119.4(7)
N1 C5 C4 122.0(7)
C10 N2 C6 117.9(5)
C10 N2 Ga2 119.9(4)
C6 N2 Ga2 122.2(4)
N2 C6 C7 118.3(5)
N2 C6 Ga1 122.6(4)
C7 C6 Ga1 119.0(4)
C8 C7 C6 122.3(6)
C9 C8 C7 119.5(6)
C8 C9 C10 118.0(6)
N2 C10 C9 123.8(6)

loop_
_geom_bond_atom_site_label_1
_geom_bond_atom_site_label_2
_geom_bond_distance
Ga1 C12 1.988(7)
Ga1 C11 1.992(6)
Ga1 N1 2.027(5)
Ga1 C6 2.027(5)
Ga2 C22 1.973(7)
Ga2 C21 1.984(6)
Ga2 C1 2.025(5)
Ga2 N2 2.019(5)
N1 C5 1.366(8)
N1 C1 1.360(7)
C1 C2 1.364(7)
C2 C3 1.379(10)
C3 C4 1.357(10)
C4 C5 1.374(9)
N2 C10 1.365(8)
N2 C6 1.378(7)
C6 C7 1.371(7)
C7 C8 1.362(9)
C8 C9 1.360(10)
C9 C10 1.355(9)
